data_7218368
loop_
_publ_author_name
'Xu, Ling'
'Liu, Bing'
'Liu, Sheng-Xian'
'Jiao, Huan'
'de Castro, Baltazar'
'Cunha-Silva, Lu\'is'

_publ_section_title
;
 The influence of 1-alkyl-3-methyl imidazolium ionic liquids on a series
 of cobalt-1,4-benzenedicarboxylate metal--organic frameworks
;
_journal_issue 46
_journal_name_full CrystEngComm
_journal_page_first 10649
_journal_paper_doi 10.1039/C4CE01722F
_journal_volume 16
_journal_year 2014
_chemical_formula_sum 'C36 H34 Br2 Co3 N4 O12'
_chemical_formula_weight 1051.28
_chemical_name_systematic
; 
 ? 
;
_space_group_IT_number 14
_symmetry_cell_setting monoclinic
_symmetry_space_group_name_Hall '-P 2yn'
_symmetry_space_group_name_H-M 'P 1 21/n 1'
_atom_sites_solution_hydrogens geom
_atom_sites_solution_primary direct
_atom_sites_solution_secondary difmap
_audit_creation_method SHELXL-97
_cell_angle_alpha 90.00
_cell_angle_beta 107.861(4)
_cell_angle_gamma 90.00
_cell_formula_units_Z 2
_cell_length_a 12.9273(11)
_cell_length_b 9.3874(9)
_cell_length_c 18.2110(16)
_cell_measurement_reflns_used 14181
_cell_measurement_temperature 150(2)
_cell_measurement_theta_max 25.03
_cell_measurement_theta_min 3.40
_cell_volume 2103.5(3)
_computing_cell_refinement 'APEX2 (Bruker, 2006)'
_computing_data_collection 'APEX2 (Bruker, 2006)'
_computing_data_reduction 'SAINT+ (Bruker, 2005)'
_computing_molecular_graphics 'DIAMOND (Brandenburg, 2009)'
_computing_publication_material 'SHELXTL (Sheldrick, 2008)'
_computing_structure_refinement 'Siemens SHELXTL^TM^ 5'
_computing_structure_solution 'Siemens SHELXTL^TM^ 5'
_diffrn_ambient_temperature 150(2)
_diffrn_measured_fraction_theta_full 0.983
_diffrn_measured_fraction_theta_max 0.983
_diffrn_measurement_device_type 'Bruker X8 Kappa CCD APEX II'
_diffrn_measurement_method '/w / /f scans'
_diffrn_radiation_monochromator graphite
_diffrn_radiation_source 'fine-focus sealed tube'
_diffrn_radiation_type MoK\a
_diffrn_radiation_wavelength 0.71073
_diffrn_reflns_av_R_equivalents 0.0739
_diffrn_reflns_av_sigmaI/netI 0.1434
_diffrn_reflns_limit_h_max 15
_diffrn_reflns_limit_h_min -11
_diffrn_reflns_limit_k_max 11
_diffrn_reflns_limit_k_min -9
_diffrn_reflns_limit_l_max 21
_diffrn_reflns_limit_l_min -21
_diffrn_reflns_number 14181
_diffrn_reflns_theta_full 25.03
_diffrn_reflns_theta_max 25.03
_diffrn_reflns_theta_min 3.40
_exptl_absorpt_coefficient_mu 3.131
_exptl_absorpt_correction_T_max 0.910
_exptl_absorpt_correction_T_min 0.694
_exptl_absorpt_correction_type multi-scan
_exptl_absorpt_process_details
; 
 SADABS (Sheldrick, 1998) 
;
_exptl_crystal_colour blue
_exptl_crystal_density_diffrn 1.660
_exptl_crystal_density_method 'not measured'
_exptl_crystal_description prism
_exptl_crystal_F_000 1050
_exptl_crystal_size_max 0.120
_exptl_crystal_size_mid 0.120
_exptl_crystal_size_min 0.030
_refine_diff_density_max 2.828
_refine_diff_density_min -0.730
_refine_diff_density_rms 0.213
_refine_ls_extinction_method none
_refine_ls_goodness_of_fit_ref 1.006
_refine_ls_hydrogen_treatment constr
_refine_ls_matrix_type full
_refine_ls_number_parameters 259
_refine_ls_number_reflns 3644
_refine_ls_number_restraints 12
_refine_ls_restrained_S_all 1.006
_refine_ls_R_factor_all 0.1120
_refine_ls_R_factor_gt 0.0774
_refine_ls_shift/su_max 0.004
_refine_ls_shift/su_mean 0.000
_refine_ls_structure_factor_coef Fsqd
_refine_ls_weighting_details 'calc w=1/[\s^2^(Fo^2^)+(0.1008P)^2^+0.0000P] where P=(Fo^2^+2Fc^2^)/3'
_refine_ls_weighting_scheme calc
_refine_ls_wR_factor_gt 0.1950
_refine_ls_wR_factor_ref 0.2066
_reflns_number_gt 2262
_reflns_number_total 3644
_reflns_threshold_expression >2sigma(I)
_cod_data_source_file c4ce01722f2.cif
_cod_data_source_block 14
_cod_depositor_comments
;
The following automatic conversions were performed:

'_symmetry_cell_setting' value 'Monoclinic' changed to 'monoclinic'
according to
/usr/data/users/saulius/crontab/automatic-downloads/rss-feeds/RSC/lib/dictionaries/cif_core.dic
dictionary named 'cif_core.dic' version 2.4.2 from
2011-04-26.

'_exptl_absorpt_correction_type' value 'Multi-scan'
changed to 'multi-scan' according to
/usr/data/users/saulius/crontab/automatic-downloads/rss-feeds/RSC/lib/dictionaries/cif_core.dic
dictionary named 'cif_core.dic' version 2.4.2 from 2011-04-26.

Automatic conversion script
Id: cif_fix_values 2827 2014-09-09 07:05:25Z andrius 

 Adding full bibliography for 7218368--7218371.cif.
;
_cod_original_sg_symbol_H-M P2(1)/n
_cod_database_code 7218368

loop_
_symmetry_equiv_pos_as_xyz
'x, y, z'
'-x+1/2, y+1/2, -z+1/2'
'-x, -y, -z'
'x-1/2, -y-1/2, z-1/2'

loop_
_atom_site_label
_atom_site_type_symbol
_atom_site_fract_x
_atom_site_fract_y
_atom_site_fract_z
_atom_site_U_iso_or_equiv
_atom_site_adp_type
_atom_site_occupancy
_atom_site_symmetry_multiplicity
_atom_site_calc_flag
_atom_site_refinement_flags
Co1 Co -0.19989(5) 0.02992(7) 0.07094(4) 0.01195(18) Uani 1 1 d .
Co2 Co 0.0000 0.0000 0.0000 0.0103(3) Uani 1 2 d S
Br1 Br -0.35085(4) 0.15138(7) 0.09248(3) 0.03027(17) Uani 1 1 d .
C11 C 0.0590(4) -0.1624(6) 0.2345(3) 0.0168(14) Uani 1 1 d .
C12 C 0.0229(4) -0.2076(6) 0.2953(3) 0.0215(15) Uani 1 1 d .
H12A H -0.0501 -0.1978 0.2916 0.026 Uiso 1 1 calc R
C13 C 0.0929(4) -0.2660(6) 0.3602(3) 0.0185(15) Uani 1 1 d .
H13A H 0.0675 -0.2938 0.4006 0.022 Uiso 1 1 calc R
C14 C 0.2025(4) -0.2840(6) 0.3663(3) 0.0153(14) Uani 1 1 d .
C15 C 0.2402(4) -0.2403(6) 0.3065(3) 0.0247(16) Uani 1 1 d .
H15A H 0.3131 -0.2517 0.3101 0.030 Uiso 1 1 calc R
C16 C 0.1695(4) -0.1801(6) 0.2417(3) 0.0214(12) Uani 1 1 d U
H16A H 0.1953 -0.1504 0.2018 0.026 Uiso 1 1 calc R
C17 C -0.0173(4) -0.1059(5) 0.1624(3) 0.0165(14) Uani 1 1 d .
C18 C 0.2767(4) -0.3584(5) 0.4344(3) 0.0181(15) Uani 1 1 d .
O11 O 0.0116(3) -0.0977(4) 0.1040(2) 0.0250(11) Uani 1 1 d .
O12 O -0.1126(3) -0.0695(4) 0.16429(19) 0.0210(11) Uani 1 1 d .
O13 O 0.3736(3) -0.3765(4) 0.4370(2) 0.0225(11) Uani 1 1 d .
O14 O 0.2361(3) -0.3957(4) 0.48652(18) 0.0207(10) Uani 1 1 d .
C21 C -0.0342(4) 0.3827(5) 0.0344(3) 0.0164(15) Uani 1 1 d .
C22 C 0.0281(4) 0.4933(6) 0.0792(4) 0.0269(18) Uani 1 1 d .
H22A H 0.0466 0.4884 0.1327 0.032 Uiso 1 1 calc R
C23 C 0.0623(5) 0.6088(6) 0.0455(3) 0.0246(17) Uani 1 1 d .
H23A H 0.1038 0.6803 0.0761 0.029 Uiso 1 1 calc R
C24 C -0.0710(4) 0.2604(5) 0.0719(3) 0.0165(14) Uani 1 1 d .
O21 O -0.1094(3) 0.1520(4) 0.02624(19) 0.0159(10) Uani 1 1 d .
O22 O -0.0650(3) 0.2617(4) 0.1402(2) 0.0275(11) Uani 1 1 d .
N1 N -0.2992(4) 0.5981(6) 0.1729(3) 0.0361(16) Uani 1 1 d .
C1 C -0.2160(6) 0.4943(8) 0.2093(5) 0.062(3) Uani 1 1 d .
H1A H -0.2228 0.4677 0.2585 0.094 Uiso 1 1 calc R
H1B H -0.1455 0.5351 0.2164 0.094 Uiso 1 1 calc R
H1C H -0.2246 0.4114 0.1770 0.094 Uiso 1 1 calc R
N2 N -0.4360(4) 0.7396(5) 0.1502(3) 0.0321(15) Uani 1 1 d .
C2 C -0.6344(6) 0.7301(11) 0.1216(5) 0.080(3) Uani 1 1 d .
H2A H -0.6950 0.7819 0.1282 0.121 Uiso 1 1 calc R
H2B H -0.6296 0.6387 0.1460 0.121 Uiso 1 1 calc R
H2C H -0.6443 0.7174 0.0675 0.121 Uiso 1 1 calc R
C3 C -0.5323(6) 0.8115(10) 0.1573(5) 0.069(3) Uani 1 1 d .
H3A H -0.5382 0.9043 0.1329 0.083 Uiso 1 1 calc R
H3B H -0.5239 0.8263 0.2115 0.083 Uiso 1 1 calc R
C4 C -0.3965(6) 0.7474(7) 0.0899(4) 0.044(2) Uani 1 1 d .
H4A H -0.4232 0.8053 0.0468 0.053 Uiso 1 1 calc R
C5 C -0.3134(5) 0.6587(7) 0.1024(4) 0.040(2) Uani 1 1 d .
H5A H -0.2724 0.6410 0.0694 0.048 Uiso 1 1 calc R
C6 C -0.3728(5) 0.6487(7) 0.2007(3) 0.0338(19) Uani 1 1 d .
H6A H -0.3804 0.6253 0.2484 0.041 Uiso 1 1 calc R

loop_
_atom_site_aniso_label
_atom_site_aniso_U_11
_atom_site_aniso_U_22
_atom_site_aniso_U_33
_atom_site_aniso_U_23
_atom_site_aniso_U_13
_atom_site_aniso_U_12
Co1 0.0095(3) 0.0167(4) 0.0091(3) -0.0002(3) 0.0019(3) -0.0001(3)
Co2 0.0092(4) 0.0124(5) 0.0088(4) 0.0004(4) 0.0023(3) -0.0002(4)
Br1 0.0206(3) 0.0404(4) 0.0330(3) -0.0015(3) 0.0130(2) 0.0112(3)
C11 0.011(2) 0.023(3) 0.016(3) 0.010(2) 0.004(2) 0.006(2)
C12 0.008(2) 0.032(3) 0.026(3) 0.009(3) 0.007(2) -0.001(2)
C13 0.016(2) 0.030(3) 0.013(2) 0.014(2) 0.010(2) 0.009(2)
C14 0.013(2) 0.023(3) 0.014(2) 0.004(2) 0.0107(19) 0.004(2)
C15 0.008(2) 0.044(4) 0.025(3) 0.014(3) 0.009(2) 0.011(2)
C16 0.0189(18) 0.027(2) 0.0221(18) 0.0021(16) 0.0127(14) -0.0019(16)
C17 0.019(3) 0.018(3) 0.013(3) 0.002(2) 0.005(2) -0.003(2)
C18 0.021(3) 0.020(3) 0.010(2) -0.001(2) -0.001(2) 0.004(2)
O11 0.037(2) 0.028(2) 0.0135(18) 0.0023(17) 0.0117(16) 0.0043(18)
O12 0.0156(18) 0.030(2) 0.0157(18) 0.0034(17) 0.0028(15) -0.0001(17)
O13 0.0124(18) 0.025(2) 0.027(2) 0.0071(17) 0.0005(15) 0.0074(16)
O14 0.0218(18) 0.034(2) 0.0087(17) 0.0099(16) 0.0082(14) 0.0108(17)
C21 0.018(3) 0.009(3) 0.021(3) -0.001(2) 0.003(2) -0.003(2)
C22 0.026(3) 0.012(3) 0.038(3) 0.001(3) 0.003(3) 0.002(2)
C23 0.036(3) 0.011(3) 0.024(3) -0.004(2) 0.005(2) -0.008(3)
C24 0.012(2) 0.014(3) 0.025(3) 0.002(2) 0.009(2) 0.008(2)
O21 0.0084(16) 0.0194(19) 0.0190(18) 0.0014(16) 0.0032(14) -0.0008(15)
O22 0.041(2) 0.022(2) 0.0259(19) -0.0012(17) 0.0190(16) -0.0062(18)
N1 0.029(3) 0.039(3) 0.037(3) -0.001(3) 0.005(2) 0.002(2)
C1 0.058(5) 0.052(5) 0.069(5) -0.021(4) 0.007(4) 0.010(4)
N2 0.028(2) 0.043(3) 0.032(2) 0.011(2) 0.018(2) 0.010(2)
C2 0.029(4) 0.152(9) 0.067(5) 0.019(6) 0.024(4) 0.014(5)
C3 0.059(5) 0.095(6) 0.058(5) 0.001(5) 0.025(4) 0.027(5)
C4 0.052(4) 0.048(4) 0.034(3) 0.010(3) 0.017(3) -0.003(3)
C5 0.038(3) 0.047(4) 0.040(4) -0.008(3) 0.019(3) -0.006(3)
C6 0.045(4) 0.043(4) 0.014(3) 0.005(3) 0.010(3) 0.002(3)

loop_
_atom_type_symbol
_atom_type_description
_atom_type_scat_dispersion_real
_atom_type_scat_dispersion_imag
_atom_type_scat_source
C C 0.0033 0.0016 'International Tables Vol C Tables 4.2.6.8 and 6.1.1.4'
H H 0.0000 0.0000 'International Tables Vol C Tables 4.2.6.8 and 6.1.1.4'
N N 0.0061 0.0033 'International Tables Vol C Tables 4.2.6.8 and 6.1.1.4'
O O 0.0106 0.0060 'International Tables Vol C Tables 4.2.6.8 and 6.1.1.4'
Br Br -0.2901 2.4595 'International Tables Vol C Tables 4.2.6.8 and 6.1.1.4'
Co Co 0.3494 0.9721 'International Tables Vol C Tables 4.2.6.8 and 6.1.1.4'

loop_
_geom_angle_atom_site_label_1
_geom_angle_atom_site_label_2
_geom_angle_atom_site_label_3
_geom_angle
_geom_angle_site_symmetry_1
_geom_angle_site_symmetry_3
O14 Co1 O12 111.41(15) 4 .
O14 Co1 O21 102.08(15) 4 .
O12 Co1 O21 112.07(14) . .
O14 Co1 Br1 105.37(11) 4 .
O12 Co1 Br1 111.43(12) . .
O21 Co1 Br1 113.90(10) . .
O13 Co2 O13 180.0(3) 4 2
O13 Co2 O11 85.22(15) 4 3
O13 Co2 O11 94.78(15) 2 3
O13 Co2 O11 94.78(15) 4 .
O13 Co2 O11 85.22(15) 2 .
O11 Co2 O11 180.0(2) 3 .
O13 Co2 O21 91.95(13) 4 .
O13 Co2 O21 88.05(13) 2 .
O11 Co2 O21 92.34(14) 3 .
O11 Co2 O21 87.66(14) . .
O13 Co2 O21 88.05(13) 4 3
O13 Co2 O21 91.95(13) 2 3
O11 Co2 O21 87.66(14) 3 3
O11 Co2 O21 92.34(14) . 3
O21 Co2 O21 180.0(2) . 3
C12 C11 C16 118.0(4) . .
C12 C11 C17 121.4(5) . .
C16 C11 C17 120.6(5) . .
C13 C12 C11 121.1(5) . .
C13 C12 H12A 119.4 . .
C11 C12 H12A 119.4 . .
C12 C13 C14 120.3(5) . .
C12 C13 H13A 119.9 . .
C14 C13 H13A 119.9 . .
C15 C14 C13 119.6(4) . .
C15 C14 C18 120.1(5) . .
C13 C14 C18 120.1(5) . .
C16 C15 C14 119.7(5) . .
C16 C15 H15A 120.1 . .
C14 C15 H15A 120.1 . .
C15 C16 C11 121.3(5) . .
C15 C16 H16A 119.4 . .
C11 C16 H16A 119.4 . .
O11 C17 O12 123.5(4) . .
O11 C17 C11 119.5(5) . .
O12 C17 C11 117.0(5) . .
O13 C18 O14 125.0(4) . .
O13 C18 C14 118.6(5) . .
O14 C18 C14 116.4(5) . .
C17 O11 Co2 149.5(4) . .
C17 O12 Co1 113.7(3) . .
C18 O13 Co2 135.8(4) . 2_545
C18 O14 Co1 126.3(3) . 4_656
C23 C21 C22 118.9(5) 3_565 .
C23 C21 C24 120.5(4) 3_565 .
C22 C21 C24 120.6(5) . .
C23 C22 C21 121.6(6) . .
C23 C22 H22A 119.2 . .
C21 C22 H22A 119.2 . .
C22 C23 C21 119.5(5) . 3_565
C22 C23 H23A 120.2 . .
C21 C23 H23A 120.2 3_565 .
O22 C24 O21 123.1(5) . .
O22 C24 C21 122.0(5) . .
O21 C24 C21 114.8(5) . .
C24 O21 Co1 110.1(3) . .
C24 O21 Co2 120.4(3) . .
Co1 O21 Co2 102.56(15) . .
C6 N1 C5 108.1(5) . .
C6 N1 C1 126.7(6) . .
C5 N1 C1 125.2(6) . .
N1 C1 H1A 109.5 . .
N1 C1 H1B 109.5 . .
H1A C1 H1B 109.5 . .
N1 C1 H1C 109.5 . .
H1A C1 H1C 109.5 . .
H1B C1 H1C 109.5 . .
C6 N2 C4 106.9(5) . .
C6 N2 C3 126.4(6) . .
C4 N2 C3 126.6(6) . .
C3 C2 H2A 109.5 . .
C3 C2 H2B 109.5 . .
H2A C2 H2B 109.5 . .
C3 C2 H2C 109.5 . .
H2A C2 H2C 109.5 . .
H2B C2 H2C 109.5 . .
N2 C3 C2 113.0(7) . .
N2 C3 H3A 109.0 . .
C2 C3 H3A 109.0 . .
N2 C3 H3B 109.0 . .
C2 C3 H3B 109.0 . .
H3A C3 H3B 107.8 . .
C5 C4 N2 108.5(6) . .
C5 C4 H4A 125.7 . .
N2 C4 H4A 125.7 . .
C4 C5 N1 107.0(6) . .
C4 C5 H5A 126.5 . .
N1 C5 H5A 126.5 . .
N1 C6 N2 109.4(5) . .
N1 C6 H6A 125.3 . .
N2 C6 H6A 125.3 . .

loop_
_geom_bond_atom_site_label_1
_geom_bond_atom_site_label_2
_geom_bond_distance
_geom_bond_site_symmetry_2
Co1 O14 1.963(3) 4
Co1 O12 1.964(3) .
Co1 O21 1.982(4) .
Co1 Br1 2.3942(9) .
Co2 O13 2.044(3) 4
Co2 O13 2.044(3) 2
Co2 O11 2.067(4) 3
Co2 O11 2.067(4) .
Co2 O21 2.163(3) .
Co2 O21 2.163(3) 3
C11 C12 1.393(8) .
C11 C16 1.404(7) .
C11 C17 1.478(6) .
C12 C13 1.364(7) .
C12 H12A 0.9300 .
C13 C14 1.398(7) .
C13 H13A 0.9300 .
C14 C15 1.385(8) .
C14 C18 1.488(6) .
C15 C16 1.373(7) .
C15 H15A 0.9300 .
C16 H16A 0.9300 .
C17 O11 1.234(7) .
C17 O12 1.289(6) .
C18 O13 1.250(6) .
C18 O14 1.268(7) .
O13 Co2 2.044(3) 2_545
O14 Co1 1.963(3) 4_656
C21 C23 1.390(7) 3_565
C21 C22 1.410(7) .
C21 C24 1.487(7) .
C22 C23 1.384(8) .
C22 H22A 0.9300 .
C23 C21 1.390(7) 3_565
C23 H23A 0.9300 .
C24 O22 1.223(6) .
C24 O21 1.312(6) .
N1 C6 1.298(8) .
N1 C5 1.364(8) .
N1 C1 1.452(8) .
C1 H1A 0.9600 .
C1 H1B 0.9600 .
C1 H1C 0.9600 .
N2 C6 1.335(7) .
N2 C4 1.347(9) .
N2 C3 1.456(9) .
C2 C3 1.491(11) .
C2 H2A 0.9600 .
C2 H2B 0.9600 .
C2 H2C 0.9600 .
C3 H3A 0.9700 .
C3 H3B 0.9700 .
C4 C5 1.323(9) .
C4 H4A 0.9300 .
C5 H5A 0.9300 .
C6 H6A 0.9300 .

loop_
_geom_torsion_atom_site_label_1
_geom_torsion_atom_site_label_2
_geom_torsion_atom_site_label_3
_geom_torsion_atom_site_label_4
_geom_torsion
_geom_torsion_site_symmetry_1
_geom_torsion_site_symmetry_4
C16 C11 C12 C13 0.6(8) . .
C17 C11 C12 C13 176.8(5) . .
C11 C12 C13 C14 -1.2(8) . .
C12 C13 C14 C15 1.0(8) . .
C12 C13 C14 C18 -175.0(5) . .
C13 C14 C15 C16 -0.2(8) . .
C18 C14 C15 C16 175.8(5) . .
C14 C15 C16 C11 -0.4(8) . .
C12 C11 C16 C15 0.2(8) . .
C17 C11 C16 C15 -176.1(5) . .
C12 C11 C17 O11 -163.4(5) . .
C16 C11 C17 O11 12.7(8) . .
C12 C11 C17 O12 15.5(7) . .
C16 C11 C17 O12 -168.4(5) . .
C15 C14 C18 O13 2.0(8) . .
C13 C14 C18 O13 178.0(5) . .
C15 C14 C18 O14 -179.7(5) . .
C13 C14 C18 O14 -3.7(7) . .
O12 C17 O11 Co2 29.3(10) . .
C11 C17 O11 Co2 -151.9(5) . .
O13 Co2 O11 C17 -87.2(7) 4 .
O13 Co2 O11 C17 92.8(7) 2 .
O11 Co2 O11 C17 114(30) 3 .
O21 Co2 O11 C17 4.5(7) . .
O21 Co2 O11 C17 -175.5(7) 3 .
O11 C17 O12 Co1 -9.7(6) . .
C11 C17 O12 Co1 171.5(3) . .
O14 Co1 O12 C17 79.1(4) 4 .
O21 Co1 O12 C17 -34.6(4) . .
Br1 Co1 O12 C17 -163.5(3) . .
O14 C18 O13 Co2 17.0(8) . 2_545
C14 C18 O13 Co2 -164.8(3) . 2_545
O13 C18 O14 Co1 -16.1(7) . 4_656
C14 C18 O14 Co1 165.6(3) . 4_656
C23 C21 C22 C23 -0.5(9) 3_565 .
C24 C21 C22 C23 -179.3(5) . .
C21 C22 C23 C21 0.5(9) . 3_565
C23 C21 C24 O22 -166.5(5) 3_565 .
C22 C21 C24 O22 12.3(8) . .
C23 C21 C24 O21 13.9(7) 3_565 .
C22 C21 C24 O21 -167.3(5) . .
O22 C24 O21 Co1 19.9(6) . .
C21 C24 O21 Co1 -160.5(3) . .
O22 C24 O21 Co2 -99.0(5) . .
C21 C24 O21 Co2 80.6(4) . .
O14 Co1 O21 C24 171.9(3) 4 .
O12 Co1 O21 C24 -68.8(3) . .
Br1 Co1 O21 C24 58.8(3) . .
O14 Co1 O21 Co2 -58.79(15) 4 .
O12 Co1 O21 Co2 60.53(18) . .
Br1 Co1 O21 Co2 -171.82(7) . .
O13 Co2 O21 C24 176.5(4) 4 .
O13 Co2 O21 C24 -3.5(4) 2 .
O11 Co2 O21 C24 -98.2(4) 3 .
O11 Co2 O21 C24 81.8(4) . .
O21 Co2 O21 C24 -45(65) 3 .
O13 Co2 O21 Co1 53.85(15) 4 .
O13 Co2 O21 Co1 -126.15(15) 2 .
O11 Co2 O21 Co1 139.14(14) 3 .
O11 Co2 O21 Co1 -40.86(14) . .
O21 Co2 O21 Co1 -168(65) 3 .
C6 N2 C3 C2 -91.1(8) . .
C4 N2 C3 C2 85.8(9) . .
C6 N2 C4 C5 2.3(7) . .
C3 N2 C4 C5 -175.1(6) . .
N2 C4 C5 N1 -1.8(7) . .
C6 N1 C5 C4 0.7(7) . .
C1 N1 C5 C4 -179.7(6) . .
C5 N1 C6 N2 0.8(7) . .
C1 N1 C6 N2 -178.8(5) . .
C4 N2 C6 N1 -1.9(7) . .
C3 N2 C6 N1 175.5(6) . .
